data_7151457
loop_
_publ_author_name
'Schulte, J. Hilko'
'Werz, Daniel B.'
'Rominger, Frank'
'Gleiter, Rolf'

_publ_section_title
;
 Syntheses and solid state structures of cyclic diynes with two
 chalcogen centres ? a competition between weak interactions
;
_journal_issue 15
_journal_name_full 'Organic &amp;  Biomolecular Chemistry'
_journal_page_first 2788
_journal_paper_doi 10.1039/b303653g
_journal_volume 1
_journal_year 2003
_chemical_formula_sum 'C11 H14 S2'
_chemical_formula_weight 210.34
_chemical_name_systematic
;
?
;
_space_group_IT_number 82
_symmetry_cell_setting tetragonal
_symmetry_space_group_name_Hall 'I -4'
_symmetry_space_group_name_H-M 'I -4'
_atom_sites_solution_hydrogens geom
_atom_sites_solution_primary direct
_atom_sites_solution_secondary difmap
_audit_creation_method SHELXL-97
_cell_angle_alpha 90.00
_cell_angle_beta 90.00
_cell_angle_gamma 90.00
_cell_formula_units_Z 8
_cell_length_a 20.0210(17)
_cell_length_b 20.0210(17)
_cell_length_c 5.6850(6)
_cell_measurement_temperature 200(2)
_cell_volume 2278.8(4)
_computing_cell_refinement 'Bruker SMART'
_computing_data_collection 'Bruker SMART'
_computing_data_reduction 'Bruker SHELXTL'
_computing_molecular_graphics 'Bruker SHELXTL'
_computing_publication_material 'Bruker SHELXTL'
_computing_structure_refinement 'SHELXL-97 (Sheldrick, 1997)'
_computing_structure_solution 'SHELXS-97 (Sheldrick, 1990)'
_diffrn_ambient_temperature 200(2)
_diffrn_measured_fraction_theta_full 0.995
_diffrn_measured_fraction_theta_max 0.995
_diffrn_measurement_device_type 'CCD area detector'
_diffrn_measurement_method 'phi and omega scans'
_diffrn_radiation_monochromator graphite
_diffrn_radiation_source 'fine-focus sealed tube'
_diffrn_radiation_type MoK\a
_diffrn_radiation_wavelength 0.71073
_diffrn_reflns_av_R_equivalents 0.0247
_diffrn_reflns_av_sigmaI/netI 0.0523
_diffrn_reflns_limit_h_max 13
_diffrn_reflns_limit_h_min -25
_diffrn_reflns_limit_k_max 25
_diffrn_reflns_limit_k_min -14
_diffrn_reflns_limit_l_max 7
_diffrn_reflns_limit_l_min -5
_diffrn_reflns_number 3482
_diffrn_reflns_theta_full 27.48
_diffrn_reflns_theta_max 27.48
_diffrn_reflns_theta_min 2.88
_exptl_absorpt_coefficient_mu 0.421
_exptl_absorpt_correction_T_max 1.00
_exptl_absorpt_correction_T_min 0.84
_exptl_absorpt_correction_type multi-scan
_exptl_absorpt_process_details 'Blessing, Acta Cryst. (1995) A51 33-38.'
_exptl_crystal_colour colorless
_exptl_crystal_density_diffrn 1.226
_exptl_crystal_density_method 'not measured'
_exptl_crystal_description needle
_exptl_crystal_F_000 896
_exptl_crystal_size_max .44
_exptl_crystal_size_mid .16
_exptl_crystal_size_min .13
_refine_diff_density_max 0.218
_refine_diff_density_min -0.170
_refine_diff_density_rms 0.037
_refine_ls_abs_structure_details 'Flack H D (1983), Acta Cryst. A39, 876-881'
_refine_ls_abs_structure_Flack 0.07(12)
_refine_ls_extinction_method none
_refine_ls_goodness_of_fit_ref 1.020
_refine_ls_hydrogen_treatment constr
_refine_ls_matrix_type full
_refine_ls_number_parameters 155
_refine_ls_number_reflns 2261
_refine_ls_number_restraints 50
_refine_ls_restrained_S_all 1.059
_refine_ls_R_factor_all 0.0674
_refine_ls_R_factor_gt 0.0404
_refine_ls_shift/su_max 0.003
_refine_ls_shift/su_mean 0.001
_refine_ls_structure_factor_coef Fsqd
_refine_ls_weighting_details 'calc w=1/[\s^2^(Fo^2^)+(0.0329P)^2^+0.5764P] where P=(Fo^2^+2Fc^2^)/3'
_refine_ls_weighting_scheme calc
_refine_ls_wR_factor_gt 0.0758
_refine_ls_wR_factor_ref 0.0846
_reflns_number_gt 1655
_reflns_number_total 2261
_reflns_threshold_expression >2sigma(I)
_cod_data_source_file b303653g.txt
_cod_data_source_block hse15_(in_paper_5S22)
_cod_depositor_comments
;
The following automatic conversions were performed:
'_symmetry_cell_setting' value 'Tetragonal' changed to 'tetragonal'
according to '/home/saulius/struct/CIF-dictionaries/cif_core.dic'
dictionary named 'cif_core.dic' version 2.4.1 from 2010-06-29.

Automatic conversion script
Id: cif_fix_enum 1527 2010-12-29 10:47:43Z saulius 
;
_cod_original_sg_symbol_H-M I-4
_cod_database_code 7151457

loop_
_symmetry_equiv_pos_as_xyz
'x, y, z'
'-x, -y, z'
'y, -x, -z'
'-y, x, -z'
'x+1/2, y+1/2, z+1/2'
'-x+1/2, -y+1/2, z+1/2'
'y+1/2, -x+1/2, -z+1/2'
'-y+1/2, x+1/2, -z+1/2'

loop_
_atom_site_label
_atom_site_type_symbol
_atom_site_fract_x
_atom_site_fract_y
_atom_site_fract_z
_atom_site_U_iso_or_equiv
_atom_site_adp_type
_atom_site_occupancy
_atom_site_symmetry_multiplicity
_atom_site_calc_flag
_atom_site_refinement_flags
_atom_site_disorder_assembly
_atom_site_disorder_group
S1 S -0.00374(3) 0.40508(3) -0.98112(15) 0.0464(2) Uani 1 1 d . . .
S2 S 0.06410(4) 0.25998(4) -1.51874(17) 0.0597(3) Uani 1 1 d . . .
C1 C 0.04721(14) 0.34368(15) -1.1362(5) 0.0440(7) Uani 1 1 d . . .
H1A H 0.0931 0.3613 -1.1550 0.053 Uiso 1 1 calc R . .
H1B H 0.0498 0.3023 -1.0414 0.053 Uiso 1 1 calc R . .
C2 C 0.01897(15) 0.32756(14) -1.3733(5) 0.0476(7) Uani 1 1 d . . .
H2A H 0.0208 0.3680 -1.4734 0.057 Uiso 1 1 calc R . .
H2B H -0.0285 0.3146 -1.3557 0.057 Uiso 1 1 calc R . .
C4 C 0.02185(17) 0.19426(17) -1.4046(6) 0.0554(9) Uani 1 1 d D . .
C5 C -0.00971(19) 0.14934(18) -1.3248(7) 0.0655(10) Uani 1 1 d D A .
C6 C -0.0537(2) 0.09846(18) -1.2232(9) 0.0855(13) Uani 1 1 d DU . .
H6A H -0.0302 0.0761 -1.0917 0.103 Uiso 0.734(8) 1 calc PR A 1
H6B H -0.0636 0.0643 -1.3440 0.103 Uiso 0.734(8) 1 calc PR A 1
H6C H -0.0270 0.0584 -1.1838 0.103 Uiso 0.266(8) 1 calc PR A 2
H6D H -0.0875 0.0853 -1.3416 0.103 Uiso 0.266(8) 1 calc PR A 2
C7 C -0.1179(3) 0.1272(3) -1.1346(12) 0.0693(19) Uani 0.734(8) 1 d PDU A 1
H7A H -0.1472 0.0905 -1.0804 0.083 Uiso 0.734(8) 1 calc PR A 1
H7B H -0.1409 0.1505 -1.2649 0.083 Uiso 0.734(8) 1 calc PR A 1
C8 C -0.1067(5) 0.1756(5) -0.9344(13) 0.076(2) Uani 0.734(8) 1 d PDU A 1
H8A H -0.0692 0.2059 -0.9735 0.091 Uiso 0.734(8) 1 calc PR A 1
H8B H -0.0947 0.1506 -0.7901 0.091 Uiso 0.734(8) 1 calc PR A 1
C9 C -0.1718(3) 0.2175(3) -0.8895(14) 0.082(2) Uani 0.734(8) 1 d PDU A 1
H9A H -0.1878 0.2364 -1.0403 0.099 Uiso 0.734(8) 1 calc PR A 1
H9B H -0.2072 0.1879 -0.8271 0.099 Uiso 0.734(8) 1 calc PR A 1
C10 C -0.1596(4) 0.2732(3) -0.7183(12) 0.077(2) Uani 0.734(8) 1 d PDU A 1
H10A H -0.2020 0.2966 -0.6829 0.092 Uiso 0.734(8) 1 calc PR A 1
H10B H -0.1413 0.2551 -0.5695 0.092 Uiso 0.734(8) 1 calc PR A 1
C11 C -0.11088(18) 0.32066(17) -0.8262(7) 0.0708(11) Uani 1 1 d DU . .
C12 C -0.06769(15) 0.35525(15) -0.8961(5) 0.0484(8) Uani 1 1 d D A .
C7B C -0.0881(15) 0.1223(10) -1.009(5) 0.194(17) Uani 0.266(8) 1 d PDU A 2
H7B1 H -0.0539 0.1307 -0.8867 0.233 Uiso 0.266(8) 1 calc PR A 2
H7B2 H -0.1173 0.0860 -0.9512 0.233 Uiso 0.266(8) 1 calc PR A 2
C8B C -0.1293(16) 0.1836(13) -1.034(4) 0.135(12) Uani 0.266(8) 1 d PDU A 2
H8B1 H -0.1704 0.1745 -1.1258 0.163 Uiso 0.266(8) 1 calc PR A 2
H8B2 H -0.1038 0.2197 -1.1131 0.163 Uiso 0.266(8) 1 calc PR A 2
C9B C -0.1464(7) 0.2030(6) -0.773(3) 0.066(5) Uani 0.266(8) 1 d PDU A 2
H9B1 H -0.1819 0.1746 -0.7038 0.079 Uiso 0.266(8) 1 calc PR A 2
H9B2 H -0.1067 0.2033 -0.6689 0.079 Uiso 0.266(8) 1 calc PR A 2
C10B C -0.1711(7) 0.2740(7) -0.836(4) 0.080(7) Uani 0.266(8) 1 d PDU A 2
H10C H -0.1908 0.2742 -0.9957 0.095 Uiso 0.266(8) 1 calc PR A 2
H10D H -0.2056 0.2888 -0.7226 0.095 Uiso 0.266(8) 1 calc PR A 2

loop_
_atom_site_aniso_label
_atom_site_aniso_U_11
_atom_site_aniso_U_22
_atom_site_aniso_U_33
_atom_site_aniso_U_23
_atom_site_aniso_U_13
_atom_site_aniso_U_12
S1 0.0477(4) 0.0421(4) 0.0496(4) -0.0015(4) 0.0010(4) -0.0063(3)
S2 0.0689(5) 0.0603(5) 0.0498(5) -0.0018(5) 0.0104(5) 0.0107(4)
C1 0.0400(15) 0.0504(17) 0.0417(16) 0.0044(15) -0.0041(14) -0.0017(14)
C2 0.0506(17) 0.0454(17) 0.0468(17) 0.0063(15) -0.0029(15) 0.0047(15)
C4 0.063(2) 0.0512(19) 0.052(2) -0.0101(17) -0.0148(17) 0.0130(17)
C5 0.074(2) 0.0454(19) 0.077(3) -0.0047(19) -0.017(2) 0.004(2)
C6 0.098(3) 0.052(2) 0.107(3) 0.000(2) -0.032(3) -0.017(2)
C7 0.071(4) 0.057(4) 0.080(4) 0.016(3) -0.025(3) -0.020(3)
C8 0.072(4) 0.071(4) 0.086(5) 0.004(4) 0.000(4) -0.027(3)
C9 0.065(4) 0.088(5) 0.094(5) 0.013(4) 0.007(4) -0.035(3)
C10 0.072(4) 0.086(5) 0.073(5) 0.022(3) 0.012(4) -0.013(3)
C11 0.053(2) 0.054(2) 0.105(3) 0.011(2) 0.020(2) -0.0017(18)
C12 0.0503(18) 0.0444(17) 0.0505(19) 0.0031(15) 0.0032(15) 0.0052(16)
C7B 0.24(3) 0.100(15) 0.25(4) 0.046(19) 0.18(3) -0.032(18)
C8B 0.14(3) 0.093(16) 0.17(2) -0.036(19) 0.07(2) -0.070(12)
C9B 0.033(8) 0.067(8) 0.097(11) 0.052(8) -0.016(7) -0.011(6)
C10B 0.049(9) 0.063(9) 0.127(19) 0.062(10) 0.022(11) 0.000(6)

loop_
_atom_type_symbol
_atom_type_description
_atom_type_scat_dispersion_real
_atom_type_scat_dispersion_imag
_atom_type_scat_source
C C 0.0033 0.0016 'International Tables Vol C Tables 4.2.6.8 and 6.1.1.4'
H H 0.0000 0.0000 'International Tables Vol C Tables 4.2.6.8 and 6.1.1.4'
S S 0.1246 0.1234 'International Tables Vol C Tables 4.2.6.8 and 6.1.1.4'

loop_
_geom_angle_atom_site_label_1
_geom_angle_atom_site_label_2
_geom_angle_atom_site_label_3
_geom_angle
_geom_angle_site_symmetry_1
_geom_angle_site_symmetry_3
_geom_angle_publ_flag
C12 S1 C1 99.42(14) . . ?
C4 S2 C2 98.92(15) . . ?
C2 C1 S1 111.7(2) . . ?
C1 C2 S2 112.4(2) . . ?
C5 C4 S2 177.8(3) . . ?
C4 C5 C6 174.6(4) . . ?
C5 C6 C7B 112.3(9) . . ?
C5 C6 C7 112.5(4) . . ?
C7B C6 C7 36.6(14) . . ?
C6 C7 C8 111.9(5) . . ?
C7 C8 C9 110.0(6) . . ?
C10 C9 C8 111.5(6) . . ?
C11 C10 C9 108.3(5) . . ?
C12 C11 C10 173.1(5) . . ?
C12 C11 C10B 158.2(10) . . ?
C10 C11 C10B 27.1(8) . . ?
C11 C12 S1 176.8(3) . . ?
C6 C7B C8B 116.5(18) . . ?
C7B C8B C9B 103.4(16) . . ?
C10B C9B C8B 94.3(13) . . ?
C11 C10B C9B 107.5(11) . . ?

loop_
_geom_bond_atom_site_label_1
_geom_bond_atom_site_label_2
_geom_bond_distance
_geom_bond_site_symmetry_2
_geom_bond_publ_flag
S1 C12 1.694(3) . ?
S1 C1 1.825(3) . ?
S2 C4 1.694(4) . ?
S2 C2 1.825(3) . ?
C1 C2 1.497(4) . ?
C4 C5 1.189(5) . ?
C5 C6 1.465(5) . ?
C6 C7B 1.478(15) . ?
C6 C7 1.495(7) . ?
C7 C8 1.511(8) . ?
C8 C9 1.573(9) . ?
C9 C10 1.500(8) . ?
C10 C11 1.493(7) . ?
C11 C12 1.177(4) . ?
C11 C10B 1.526(13) . ?
C7B C8B 1.486(17) . ?
C8B C9B 1.577(16) . ?
C9B C10B 1.548(14) . ?
